data_2232664
loop_
_publ_author_name
'Potwana, Fezile S. W.'
'Shandu, Bongakonke E.'
'Van Zyl, Werner E.'

_publ_section_title
;
 Bis(dimethyl sulfoxide-\k<i>O</i>)bis(saccharinato-\k<i>N</i>)zinc(II)
;
_journal_coeditor_code FJ2470
_journal_issue 12
_journal_name_full 'Acta Crystallographica Section E'
_journal_page_first m1665
_journal_paper_doi 10.1107/S1600536811045703
_journal_volume 67
_journal_year 2011
_chemical_formula_iupac '[Zn (C7 H4 N2 O3 S)2 (C2 H6 O S)2]'
_chemical_formula_moiety 'C18 H20 N2 O8 S4 Zn'
_chemical_formula_sum 'C18 H20 N2 O8 S4 Zn'
_chemical_formula_weight 585.97
_chemical_name_common
;
Bis(dimethyl sulfoxide-\k<i>O</i>)bis(saccharinato-\k<i>N</i>)zinc(II)
;
_chemical_name_systematic
;
Bis(dimethyl sulfoxide-\k<i>O</i>)bis(1,1,3-trioxo-2,3-dihydro-1\l^6^,2-
benzothiazol-2-ido)zinc(II)
;
_space_group_IT_number 14
_symmetry_cell_setting monoclinic
_symmetry_space_group_name_Hall '-P 2ybc'
_symmetry_space_group_name_H-M 'P 1 21/c 1'
_atom_sites_solution_hydrogens geom
_atom_sites_solution_primary direct
_atom_sites_solution_secondary difmap
_audit_creation_method SHELXL-97
_cell_angle_alpha 90.00
_cell_angle_beta 103.4600(10)
_cell_angle_gamma 90.00
_cell_formula_units_Z 4
_cell_length_a 19.2506(7)
_cell_length_b 8.2855(3)
_cell_length_c 14.8880(5)
_cell_measurement_reflns_used 44984
_cell_measurement_temperature 173(2)
_cell_measurement_theta_max 28.40
_cell_measurement_theta_min 2.18
_cell_volume 2309.42(14)
_computing_cell_refinement 'SAINT (Bruker, 2006)'
_computing_data_collection 'APEX2 (Bruker, 2006)'
_computing_data_reduction 'SAINT (Bruker, 2006)'
_computing_molecular_graphics 'SHELXTL (Sheldrick, 2008)'
_computing_publication_material 'SHELXL97 (Sheldrick, 2008)'
_computing_structure_refinement 'SHELXL97 (Sheldrick, 2008)'
_computing_structure_solution 'SHELXS97 (Sheldrick, 2008)'
_diffrn_ambient_temperature 173(2)
_diffrn_measured_fraction_theta_full 0.990
_diffrn_measured_fraction_theta_max 0.990
_diffrn_measurement_device_type 'Bruker Kappa DUO APEXII'
_diffrn_measurement_method '0.5\% \f scans and \w scans'
_diffrn_radiation_monochromator graphite
_diffrn_radiation_source 'fine-focus sealed tube'
_diffrn_radiation_type MoK\a
_diffrn_radiation_wavelength 0.71073
_diffrn_reflns_av_R_equivalents 0.0465
_diffrn_reflns_av_sigmaI/netI 0.0266
_diffrn_reflns_limit_h_max 25
_diffrn_reflns_limit_h_min -25
_diffrn_reflns_limit_k_max 11
_diffrn_reflns_limit_k_min -11
_diffrn_reflns_limit_l_max 19
_diffrn_reflns_limit_l_min -19
_diffrn_reflns_number 44984
_diffrn_reflns_theta_full 28.40
_diffrn_reflns_theta_max 28.40
_diffrn_reflns_theta_min 2.18
_diffrn_standards_decay_% 0
_diffrn_standards_interval_count 0
_diffrn_standards_interval_time 0
_diffrn_standards_number 0
_exptl_absorpt_coefficient_mu 1.473
_exptl_absorpt_correction_T_max 0.9300
_exptl_absorpt_correction_T_min 0.8203
_exptl_absorpt_correction_type multi-scan
_exptl_absorpt_process_details '(SADABS; Sheldrick, 1997)'
_exptl_crystal_colour colourless
_exptl_crystal_density_diffrn 1.685
_exptl_crystal_density_method 'not measured'
_exptl_crystal_description plate
_exptl_crystal_F_000 1200
_exptl_crystal_size_max 0.14
_exptl_crystal_size_mid 0.11
_exptl_crystal_size_min 0.05
_refine_diff_density_max 0.419
_refine_diff_density_min -0.298
_refine_ls_extinction_coef 0
_refine_ls_extinction_method none
_refine_ls_goodness_of_fit_ref 1.022
_refine_ls_hydrogen_treatment constr
_refine_ls_matrix_type full
_refine_ls_number_parameters 302
_refine_ls_number_reflns 5730
_refine_ls_number_restraints 0
_refine_ls_restrained_S_all 1.022
_refine_ls_R_factor_all 0.0390
_refine_ls_R_factor_gt 0.0269
_refine_ls_shift/su_max 0.001
_refine_ls_shift/su_mean 0.000
_refine_ls_structure_factor_coef Fsqd
_refine_ls_weighting_details 'calc w=1/[\s^2^(Fo^2^)+(0.0289P)^2^+1.4252P] where P=(Fo^2^+2Fc^2^)/3'
_refine_ls_weighting_scheme calc
_refine_ls_wR_factor_gt 0.0619
_refine_ls_wR_factor_ref 0.0668
_reflns_number_gt 4739
_reflns_number_total 5730
_reflns_threshold_expression I>2sigma(I)
_cod_data_source_file fj2470.cif
_cod_data_source_block I
_cod_original_sg_symbol_H-M 'P 21/c'
_cod_database_code 2232664
_cod_database_fobs_code 2232664

loop_
_symmetry_equiv_pos_as_xyz
'x, y, z'
'-x, y+1/2, -z+1/2'
'-x, -y, -z'
'x, -y-1/2, z-1/2'

loop_
_atom_site_type_symbol
_atom_site_label
_atom_site_fract_x
_atom_site_fract_y
_atom_site_fract_z
_atom_site_U_iso_or_equiv
_atom_site_adp_type
_atom_site_calc_flag
_atom_site_refinement_flags
_atom_site_occupancy
_atom_site_symmetry_multiplicity
Zn Zn1 0.262359(11) 0.60399(3) 0.400931(15) 0.01948(6) Uani d . 1 1
S S1 0.35238(2) 0.41221(6) 0.57598(3) 0.02170(10) Uani d . 1 1
S S2 0.11081(2) 0.42199(6) 0.34334(3) 0.02120(10) Uani d . 1 1
S S3 0.26721(3) 0.48184(6) 0.20501(3) 0.02117(10) Uani d . 1 1
S S4 0.22966(3) 0.98355(6) 0.38273(3) 0.02200(10) Uani d . 1 1
O O1 0.36505(8) 0.54605(18) 0.63895(10) 0.0320(3) Uani d . 1 1
O O2 0.29500(8) 0.30549(18) 0.58307(10) 0.0311(3) Uani d . 1 1
O O3 0.40031(8) 0.44123(19) 0.35058(10) 0.0315(3) Uani d . 1 1
O O4 0.06265(8) 0.52127(18) 0.27742(10) 0.0320(3) Uani d . 1 1
O O5 0.14742(8) 0.29900(17) 0.30376(10) 0.0303(3) Uani d . 1 1
O O6 0.18678(8) 0.60520(18) 0.56992(10) 0.0289(3) Uani d . 1 1
O O7 0.24945(8) 0.61720(16) 0.26750(9) 0.0263(3) Uani d . 1 1
O O8 0.27128(7) 0.83728(16) 0.43039(9) 0.0236(3) Uani d . 1 1
N N1 0.34324(8) 0.47292(19) 0.46907(11) 0.0213(3) Uani d . 1 1
N N2 0.16708(8) 0.53038(19) 0.41761(11) 0.0213(3) Uani d . 1 1
C C1 0.43194(10) 0.3045(2) 0.58191(14) 0.0239(4) Uani d . 1 1
C C2 0.47356(11) 0.2218(3) 0.65600(15) 0.0307(5) Uani d . 1 1
H H2 0.4602 0.2140 0.7134 0.037 Uiso calc R 1 1
C C3 0.53551(12) 0.1510(3) 0.64251(17) 0.0355(5) Uani d . 1 1
H H3 0.5656 0.0933 0.6917 0.043 Uiso calc R 1 1
C C4 0.55447(11) 0.1632(3) 0.55787(17) 0.0343(5) Uani d . 1 1
H H4 0.5972 0.1134 0.5503 0.041 Uiso calc R 1 1
C C5 0.51199(10) 0.2470(2) 0.48461(16) 0.0286(4) Uani d . 1 1
H H5 0.5251 0.2552 0.4271 0.034 Uiso calc R 1 1
C C6 0.45011(10) 0.3180(2) 0.49758(14) 0.0224(4) Uani d . 1 1
C C7 0.39693(10) 0.4160(2) 0.42994(14) 0.0226(4) Uani d . 1 1
C C8 0.06604(10) 0.3411(2) 0.42394(13) 0.0208(4) Uani d . 1 1
C C9 0.00967(10) 0.2333(2) 0.41005(15) 0.0280(4) Uani d . 1 1
H H9 -0.0105 0.1886 0.3510 0.034 Uiso calc R 1 1
C C10 -0.01597(11) 0.1938(2) 0.48726(16) 0.0306(5) Uani d . 1 1
H H10 -0.0546 0.1201 0.4808 0.037 Uiso calc R 1 1
C C11 0.01342(11) 0.2592(3) 0.57333(15) 0.0298(5) Uani d . 1 1
H H11 -0.0048 0.2282 0.6249 0.036 Uiso calc R 1 1
C C12 0.06915(10) 0.3695(2) 0.58516(14) 0.0252(4) Uani d . 1 1
H H12 0.0889 0.4156 0.6440 0.030 Uiso calc R 1 1
C C13 0.09509(9) 0.4103(2) 0.50915(13) 0.0196(4) Uani d . 1 1
C C14 0.15383(10) 0.5259(2) 0.50515(13) 0.0208(4) Uani d . 1 1
C C15 0.33065(11) 0.5740(3) 0.15131(14) 0.0284(4) Uani d . 1 1
H H15A 0.3128 0.6796 0.1267 0.043 Uiso calc R 1 1
H H15B 0.3381 0.5052 0.1008 0.043 Uiso calc R 1 1
H H15C 0.3760 0.5877 0.1969 0.043 Uiso calc R 1 1
C C16 0.19112(11) 0.4860(3) 0.11028(14) 0.0283(4) Uani d . 1 1
H H16A 0.1487 0.4530 0.1314 0.042 Uiso calc R 1 1
H H16B 0.1985 0.4116 0.0622 0.042 Uiso calc R 1 1
H H16C 0.1843 0.5957 0.0851 0.042 Uiso calc R 1 1
C C17 0.26648(13) 1.0286(3) 0.28680(16) 0.0345(5) Uani d . 1 1
H H17A 0.3152 1.0698 0.3089 0.052 Uiso calc R 1 1
H H17B 0.2370 1.1104 0.2481 0.052 Uiso calc R 1 1
H H17C 0.2675 0.9304 0.2504 0.052 Uiso calc R 1 1
C C18 0.14491(11) 0.9084(3) 0.32281(18) 0.0385(6) Uani d . 1 1
H H18A 0.1513 0.8331 0.2746 0.058 Uiso calc R 1 1
H H18B 0.1146 0.9985 0.2945 0.058 Uiso calc R 1 1
H H18C 0.1221 0.8524 0.3663 0.058 Uiso calc R 1 1

loop_
_atom_site_aniso_label
_atom_site_aniso_U_11
_atom_site_aniso_U_22
_atom_site_aniso_U_33
_atom_site_aniso_U_12
_atom_site_aniso_U_13
_atom_site_aniso_U_23
Zn1 0.02243(11) 0.01899(11) 0.01713(11) 0.00229(8) 0.00485(8) 0.00187(8)
S1 0.0249(2) 0.0211(2) 0.0195(2) 0.00290(18) 0.00603(17) 0.00380(18)
S2 0.0267(2) 0.0198(2) 0.0162(2) 0.00174(17) 0.00311(17) 0.00012(17)
S3 0.0283(2) 0.0189(2) 0.0171(2) 0.00189(17) 0.00686(18) 0.00173(17)
S4 0.0286(2) 0.0183(2) 0.0203(2) 0.00216(18) 0.00797(18) 0.00039(18)
O1 0.0395(8) 0.0306(8) 0.0257(8) 0.0059(6) 0.0072(6) -0.0040(6)
O2 0.0297(7) 0.0308(8) 0.0356(9) 0.0000(6) 0.0130(6) 0.0106(7)
O3 0.0321(8) 0.0423(9) 0.0211(7) 0.0063(7) 0.0084(6) 0.0047(6)
O4 0.0386(8) 0.0332(8) 0.0202(7) 0.0066(7) -0.0010(6) 0.0061(6)
O5 0.0415(8) 0.0250(7) 0.0265(8) 0.0044(6) 0.0121(6) -0.0041(6)
O6 0.0295(7) 0.0319(8) 0.0240(7) -0.0069(6) 0.0037(6) -0.0076(6)
O7 0.0401(8) 0.0228(7) 0.0168(7) 0.0076(6) 0.0078(6) 0.0010(6)
O8 0.0278(7) 0.0202(6) 0.0204(7) 0.0017(5) 0.0011(5) 0.0013(5)
N1 0.0238(8) 0.0227(8) 0.0178(8) 0.0035(6) 0.0053(6) 0.0051(6)
N2 0.0231(8) 0.0222(8) 0.0185(8) -0.0017(6) 0.0043(6) -0.0001(6)
C1 0.0243(9) 0.0210(9) 0.0247(10) 0.0008(7) 0.0021(8) 0.0023(8)
C2 0.0336(11) 0.0295(11) 0.0262(11) 0.0014(9) 0.0010(9) 0.0053(9)
C3 0.0290(11) 0.0324(11) 0.0383(13) 0.0035(9) -0.0060(9) 0.0074(10)
C4 0.0228(10) 0.0287(11) 0.0491(14) 0.0050(8) 0.0035(9) 0.0020(10)
C5 0.0247(10) 0.0263(10) 0.0351(12) -0.0007(8) 0.0077(8) -0.0023(9)
C6 0.0219(9) 0.0196(9) 0.0244(10) -0.0007(7) 0.0027(7) 0.0005(8)
C7 0.0231(9) 0.0216(9) 0.0234(10) -0.0004(7) 0.0058(7) 0.0003(8)
C8 0.0235(9) 0.0189(9) 0.0192(9) 0.0029(7) 0.0031(7) 0.0007(7)
C9 0.0274(10) 0.0224(9) 0.0307(11) -0.0023(8) -0.0002(8) -0.0056(8)
C10 0.0243(10) 0.0236(10) 0.0438(13) -0.0038(8) 0.0076(9) 0.0004(9)
C11 0.0266(10) 0.0311(11) 0.0348(12) -0.0001(8) 0.0132(9) 0.0068(9)
C12 0.0240(9) 0.0301(10) 0.0217(10) 0.0000(8) 0.0062(7) 0.0004(8)
C13 0.0193(8) 0.0186(8) 0.0200(9) 0.0022(7) 0.0030(7) 0.0014(7)
C14 0.0206(9) 0.0195(9) 0.0216(9) 0.0018(7) 0.0037(7) 0.0007(7)
C15 0.0348(11) 0.0280(10) 0.0242(10) -0.0046(8) 0.0103(8) 0.0030(8)
C16 0.0312(10) 0.0311(11) 0.0208(10) 0.0000(8) 0.0022(8) 0.0006(8)
C17 0.0431(13) 0.0335(11) 0.0331(12) 0.0056(10) 0.0214(10) 0.0122(10)
C18 0.0265(10) 0.0307(11) 0.0544(15) 0.0024(9) 0.0017(10) 0.0137(11)

loop_
_atom_type_symbol
_atom_type_description
_atom_type_scat_dispersion_real
_atom_type_scat_dispersion_imag
_atom_type_scat_source
C C 0.0033 0.0016 'International Tables Vol C Tables 4.2.6.8 and 6.1.1.4'
H H 0.0000 0.0000 'International Tables Vol C Tables 4.2.6.8 and 6.1.1.4'
N N 0.0061 0.0033 'International Tables Vol C Tables 4.2.6.8 and 6.1.1.4'
O O 0.0106 0.0060 'International Tables Vol C Tables 4.2.6.8 and 6.1.1.4'
S S 0.1246 0.1234 'International Tables Vol C Tables 4.2.6.8 and 6.1.1.4'
Zn Zn 0.2839 1.4301 'International Tables Vol C Tables 4.2.6.8 and 6.1.1.4'

loop_
_geom_angle_atom_site_label_1
_geom_angle_atom_site_label_2
_geom_angle_atom_site_label_3
_geom_angle
O7 Zn1 N1 116.96(6)
O7 Zn1 O8 98.92(6)
N1 Zn1 O8 113.93(6)
O7 Zn1 N2 103.92(6)
N1 Zn1 N2 113.85(6)
O8 Zn1 N2 107.73(6)
O1 S1 O2 116.33(10)
O1 S1 N1 111.13(9)
O2 S1 N1 110.44(9)
O1 S1 C1 110.24(9)
O2 S1 C1 111.07(9)
N1 S1 C1 95.74(9)
O5 S2 O4 115.07(9)
O5 S2 N2 110.91(9)
O4 S2 N2 111.66(9)
O5 S2 C8 111.85(9)
O4 S2 C8 109.97(9)
N2 S2 C8 95.79(9)
O7 S3 C15 103.31(9)
O7 S3 C16 101.90(9)
C15 S3 C16 99.19(10)
O8 S4 C17 105.95(9)
O8 S4 C18 105.97(9)
C17 S4 C18 99.28(12)
S3 O7 Zn1 125.44(8)
S4 O8 Zn1 131.30(8)
C7 N1 S1 112.50(13)
C7 N1 Zn1 123.29(13)
S1 N1 Zn1 124.15(9)
C14 N2 S2 112.67(13)
C14 N2 Zn1 119.96(12)
S2 N2 Zn1 124.62(9)
C6 C1 C2 122.78(19)
C6 C1 S1 108.33(14)
C2 C1 S1 128.86(17)
C1 C2 C3 116.9(2)
C1 C2 H2 121.6
C3 C2 H2 121.6
C2 C3 C4 121.0(2)
C2 C3 H3 119.5
C4 C3 H3 119.5
C5 C4 C3 121.1(2)
C5 C4 H4 119.5
C3 C4 H4 119.5
C6 C5 C4 118.2(2)
C6 C5 H5 120.9
C4 C5 H5 120.9
C5 C6 C1 120.01(18)
C5 C6 C7 127.86(19)
C1 C6 C7 112.12(17)
O3 C7 N1 124.39(18)
O3 C7 C6 124.33(18)
N1 C7 C6 111.28(16)
C9 C8 C13 122.64(18)
C9 C8 S2 129.34(16)
C13 C8 S2 107.96(14)
C8 C9 C10 116.43(19)
C8 C9 H9 121.8
C10 C9 H9 121.8
C11 C10 C9 121.70(19)
C11 C10 H10 119.2
C9 C10 H10 119.1
C10 C11 C12 120.8(2)
C10 C11 H11 119.6
C12 C11 H11 119.6
C13 C12 C11 118.23(19)
C13 C12 H12 120.9
C11 C12 H12 120.9
C12 C13 C8 120.20(18)
C12 C13 C14 127.67(17)
C8 C13 C14 112.14(17)
O6 C14 N2 123.72(17)
O6 C14 C13 125.08(18)
N2 C14 C13 111.20(16)
S3 C15 H15A 109.5
S3 C15 H15B 109.5
H15A C15 H15B 109.5
S3 C15 H15C 109.5
H15A C15 H15C 109.5
H15B C15 H15C 109.5
S3 C16 H16A 109.5
S3 C16 H16B 109.5
H16A C16 H16B 109.5
S3 C16 H16C 109.5
H16A C16 H16C 109.5
H16B C16 H16C 109.5
S4 C17 H17A 109.5
S4 C17 H17B 109.5
H17A C17 H17B 109.5
S4 C17 H17C 109.5
H17A C17 H17C 109.5
H17B C17 H17C 109.5
S4 C18 H18A 109.5
S4 C18 H18B 109.5
H18A C18 H18B 109.5
S4 C18 H18C 109.5
H18A C18 H18C 109.5
H18B C18 H18C 109.5

loop_
_geom_bond_atom_site_label_1
_geom_bond_atom_site_label_2
_geom_bond_distance
Zn1 O7 1.9468(14)
Zn1 N1 1.9742(15)
Zn1 O8 1.9806(14)
Zn1 N2 2.0025(16)
S1 O1 1.4358(15)
S1 O2 1.4379(15)
S1 N1 1.6392(16)
S1 C1 1.757(2)
S2 O5 1.4407(14)
S2 O4 1.4408(14)
S2 N2 1.6265(16)
S2 C8 1.765(2)
S3 O7 1.5454(14)
S3 C15 1.780(2)
S3 C16 1.782(2)
S4 O8 1.5328(14)
S4 C17 1.776(2)
S4 C18 1.780(2)
O3 C7 1.216(2)
O6 C14 1.216(2)
N1 C7 1.382(2)
N2 C14 1.385(2)
C1 C6 1.384(3)
C1 C2 1.384(3)
C2 C3 1.385(3)
C2 H2 0.9500
C3 C4 1.395(3)
C3 H3 0.9500
C4 C5 1.387(3)
C4 H4 0.9500
C5 C6 1.382(3)
C5 H5 0.9500
C6 C7 1.497(3)
C8 C9 1.383(3)
C8 C13 1.386(3)
C9 C10 1.391(3)
C9 H9 0.9500
C10 C11 1.385(3)
C10 H10 0.9500
C11 C12 1.389(3)
C11 H11 0.9500
C12 C13 1.381(3)
C12 H12 0.9500
C13 C14 1.494(3)
C15 H15A 0.9800
C15 H15B 0.9800
C15 H15C 0.9800
C16 H16A 0.9800
C16 H16B 0.9800
C16 H16C 0.9800
C17 H17A 0.9800
C17 H17B 0.9800
C17 H17C 0.9800
C18 H18A 0.9800
C18 H18B 0.9800
C18 H18C 0.9800

loop_
_geom_torsion_atom_site_label_1
_geom_torsion_atom_site_label_2
_geom_torsion_atom_site_label_3
_geom_torsion_atom_site_label_4
_geom_torsion
C15 S3 O7 Zn1 -121.22(11)
C16 S3 O7 Zn1 136.21(11)
N1 Zn1 O7 S3 32.67(13)
O8 Zn1 O7 S3 155.39(10)
N2 Zn1 O7 S3 -93.73(11)
C17 S4 O8 Zn1 -80.10(14)
C18 S4 O8 Zn1 24.75(15)
O7 Zn1 O8 S4 42.42(12)
N1 Zn1 O8 S4 167.29(10)
N2 Zn1 O8 S4 -65.39(12)
O1 S1 N1 C7 115.49(14)
O2 S1 N1 C7 -113.84(14)
C1 S1 N1 C7 1.19(15)
O1 S1 N1 Zn1 -67.29(13)
O2 S1 N1 Zn1 63.38(13)
C1 S1 N1 Zn1 178.40(11)
O7 Zn1 N1 C7 11.80(17)
O8 Zn1 N1 C7 -102.78(15)
N2 Zn1 N1 C7 133.13(14)
O7 Zn1 N1 S1 -165.12(9)
O8 Zn1 N1 S1 80.29(12)
N2 Zn1 N1 S1 -43.79(13)
O5 S2 N2 C14 -120.91(13)
O4 S2 N2 C14 109.32(14)
C8 S2 N2 C14 -4.86(14)
O5 S2 N2 Zn1 40.17(13)
O4 S2 N2 Zn1 -89.60(12)
C8 S2 N2 Zn1 156.22(11)
O7 Zn1 N2 C14 -172.33(13)
N1 Zn1 N2 C14 59.33(15)
O8 Zn1 N2 C14 -68.04(14)
O7 Zn1 N2 S2 27.87(12)
N1 Zn1 N2 S2 -100.47(11)
O8 Zn1 N2 S2 132.16(10)
O1 S1 C1 C6 -115.29(15)
O2 S1 C1 C6 114.27(14)
N1 S1 C1 C6 -0.25(15)
O1 S1 C1 C2 62.8(2)
O2 S1 C1 C2 -67.6(2)
N1 S1 C1 C2 177.84(19)
C6 C1 C2 C3 -0.1(3)
S1 C1 C2 C3 -177.96(17)
C1 C2 C3 C4 -0.1(3)
C2 C3 C4 C5 0.2(3)
C3 C4 C5 C6 -0.1(3)
C4 C5 C6 C1 -0.1(3)
C4 C5 C6 C7 178.88(19)
C2 C1 C6 C5 0.2(3)
S1 C1 C6 C5 178.41(15)
C2 C1 C6 C7 -178.92(18)
S1 C1 C6 C7 -0.7(2)
S1 N1 C7 O3 177.82(17)
Zn1 N1 C7 O3 0.6(3)
S1 N1 C7 C6 -1.7(2)
Zn1 N1 C7 C6 -178.98(12)
C5 C6 C7 O3 3.0(3)
C1 C6 C7 O3 -178.00(19)
C5 C6 C7 N1 -177.45(19)
C1 C6 C7 N1 1.6(2)
O5 S2 C8 C9 -64.2(2)
O4 S2 C8 C9 64.9(2)
N2 S2 C8 C9 -179.50(18)
O5 S2 C8 C13 118.46(14)
O4 S2 C8 C13 -112.38(14)
N2 S2 C8 C13 3.18(14)
C13 C8 C9 C10 -1.5(3)
S2 C8 C9 C10 -178.46(15)
C8 C9 C10 C11 0.1(3)
C9 C10 C11 C12 1.2(3)
C10 C11 C12 C13 -0.9(3)
C11 C12 C13 C8 -0.5(3)
C11 C12 C13 C14 179.56(18)
C9 C8 C13 C12 1.7(3)
S2 C8 C13 C12 179.26(15)
C9 C8 C13 C14 -178.29(17)
S2 C8 C13 C14 -0.75(19)
S2 N2 C14 O6 -175.69(16)
Zn1 N2 C14 O6 22.2(2)
S2 N2 C14 C13 5.08(19)
Zn1 N2 C14 C13 -156.99(12)
C12 C13 C14 O6 -1.9(3)
C8 C13 C14 O6 178.16(18)
C12 C13 C14 N2 177.37(18)
C8 C13 C14 N2 -2.6(2)
